data_4084033
loop_
_publ_author_name
'Fecker, Ann Christin'
'Cr\(aciun, Bogdan-Florin'
'Freytag, Matthias'
'Jones, Peter G.'
'Walter, Marc D.'

_publ_section_title
;
 Synthesis and Coordination Chemistry of Pentadienyl Ligands Derived from
 (1R)-(&#x2212;)-Myrtenal
;
_journal_issue 14
_journal_name_full Organometallics
_journal_page_first 3792
_journal_paper_doi 10.1021/om500513m
_journal_volume 33
_journal_year 2014
_chemical_absolute_configuration ad
_chemical_formula_sum 'C23 H35 P Zr'
_chemical_formula_weight 433.70
_chemical_name_systematic
; 
 ? 
;
_space_group_IT_number 19
_symmetry_cell_setting orthorhombic
_symmetry_space_group_name_Hall 'P 2ac 2ab'
_symmetry_space_group_name_H-M 'P 21 21 21'
_atom_sites_solution_hydrogens geom
_atom_sites_solution_primary direct
_atom_sites_solution_secondary difmap
_audit_creation_method SHELXL-97
_cell_angle_alpha 90.00
_cell_angle_beta 90.00
_cell_angle_gamma 90.00
_cell_formula_units_Z 4
_cell_length_a 8.3511(3)
_cell_length_b 13.0443(4)
_cell_length_c 19.7724(6)
_cell_measurement_reflns_used 18655
_cell_measurement_temperature 100(2)
_cell_measurement_theta_max 76.7690
_cell_measurement_theta_min 4.0550
_cell_volume 2153.89(12)
_computing_cell_refinement
; 
CrysAlisPro, Agilent Technologies, 
Version 1.171.36.28 (release 01-02-2013 CrysAlis171 .NET) 
(compiled Feb  1 2013,16:14:44) 
;
_computing_data_collection
; 
CrysAlisPro, Agilent Technologies, 
Version 1.171.36.28 (release 01-02-2013 CrysAlis171 .NET) 
(compiled Feb  1 2013,16:14:44) 
;
_computing_data_reduction
; 
CrysAlisPro, Agilent Technologies, 
Version 1.171.36.28 (release 01-02-2013 CrysAlis171 .NET) 
(compiled Feb  1 2013,16:14:44) 
;
_computing_molecular_graphics 'Bruker XP'
_computing_publication_material SHELXL-97
_computing_structure_refinement 'SHELXL-97 (Sheldrick, 1997)'
_computing_structure_solution 'SHELXS-97 (Sheldrick, 1990)'
_diffrn_ambient_temperature 100(2)
_diffrn_detector_area_resol_mean 10.3543
_diffrn_measured_fraction_theta_full 1.000
_diffrn_measured_fraction_theta_max 0.998
_diffrn_measurement_device_type 'Oxford Diffraction Xcalibur, Atlas, Nova'
_diffrn_measurement_method '\w scans'
_diffrn_radiation_monochromator mirror
_diffrn_radiation_source 'Nova (Cu) X-ray Source'
_diffrn_radiation_type 'Cu K\a'
_diffrn_radiation_wavelength 1.54184
_diffrn_reflns_av_R_equivalents 0.0551
_diffrn_reflns_av_sigmaI/netI 0.0286
_diffrn_reflns_limit_h_max 10
_diffrn_reflns_limit_h_min -9
_diffrn_reflns_limit_k_max 16
_diffrn_reflns_limit_k_min -16
_diffrn_reflns_limit_l_max 24
_diffrn_reflns_limit_l_min -24
_diffrn_reflns_number 33365
_diffrn_reflns_theta_full 75.00
_diffrn_reflns_theta_max 76.89
_diffrn_reflns_theta_min 4.06
_exptl_absorpt_coefficient_mu 4.879
_exptl_absorpt_correction_T_max 1.00000
_exptl_absorpt_correction_T_min 0.26213
_exptl_absorpt_correction_type multi-scan
_exptl_absorpt_process_details
; 
CrysAlisPro, Agilent Technologies, 
Version 1.171.36.28 (release 01-02-2013 CrysAlis171 .NET) 
(compiled Feb  1 2013,16:14:44) 
;
_exptl_crystal_colour orange
_exptl_crystal_density_diffrn 1.337
_exptl_crystal_density_method 'not measured'
_exptl_crystal_description needle
_exptl_crystal_F_000 912
_exptl_crystal_size_max 0.22
_exptl_crystal_size_mid 0.04
_exptl_crystal_size_min 0.02
_refine_diff_density_max 0.329
_refine_diff_density_min -0.741
_refine_diff_density_rms 0.076
_refine_ls_abs_structure_details 'Flack H D (1983), Acta Cryst. A39, 876-881'
_refine_ls_abs_structure_Flack -0.027(10)
_refine_ls_extinction_method none
_refine_ls_goodness_of_fit_ref 1.021
_refine_ls_hydrogen_treatment mixed
_refine_ls_matrix_type full
_refine_ls_number_parameters 276
_refine_ls_number_reflns 4517
_refine_ls_number_restraints 0
_refine_ls_restrained_S_all 1.021
_refine_ls_R_factor_all 0.0268
_refine_ls_R_factor_gt 0.0257
_refine_ls_shift/su_max 0.001
_refine_ls_shift/su_mean 0.000
_refine_ls_structure_factor_coef Fsqd
_refine_ls_weighting_details 'calc w=1/[\s^2^(Fo^2^)+(0.0439P)^2^+0.3872P] where P=(Fo^2^+2Fc^2^)/3'
_refine_ls_weighting_scheme calc
_refine_ls_wR_factor_gt 0.0634
_refine_ls_wR_factor_ref 0.0641
_reflns_number_gt 4394
_reflns_number_total 4517
_reflns_threshold_expression >2sigma(I)
_cod_data_source_file om500513m_si_002.cif
_cod_data_source_block ann47
_cod_depositor_comments 'Adding full bibliography for 4084030--4084036.cif.'
_cod_database_code 4084033

loop_
_symmetry_equiv_pos_as_xyz
'x, y, z'
'-x+1/2, -y, z+1/2'
'-x, y+1/2, -z+1/2'
'x+1/2, -y+1/2, -z'

loop_
_atom_site_label
_atom_site_type_symbol
_atom_site_fract_x
_atom_site_fract_y
_atom_site_fract_z
_atom_site_U_iso_or_equiv
_atom_site_adp_type
_atom_site_occupancy
_atom_site_symmetry_multiplicity
_atom_site_calc_flag
_atom_site_refinement_flags
Zr Zr 0.70560(2) 0.468269(14) 0.433144(9) 0.01129(6) Uani 1 1 d .
P P 0.47963(8) 0.60510(5) 0.37368(3) 0.01528(13) Uani 1 1 d .
H1A H 0.688(5) 0.261(3) 0.4756(19) 0.033(10) Uiso 1 1 d .
H1B H 0.652(4) 0.233(3) 0.3955(18) 0.025(9) Uiso 1 1 d .
C1 C 0.6272(3) 0.27552(19) 0.43350(16) 0.0205(5) Uani 1 1 d .
C2 C 0.4869(3) 0.33100(18) 0.42975(15) 0.0172(5) Uani 1 1 d .
C3 C 0.4387(3) 0.4091(2) 0.47635(13) 0.0146(5) Uani 1 1 d .
H3 H 0.341(4) 0.447(3) 0.4658(18) 0.028(9) Uiso 1 1 d .
C4 C 0.5163(3) 0.44491(18) 0.53636(12) 0.0146(5) Uani 1 1 d .
C5 C 0.6627(3) 0.41482(19) 0.56188(13) 0.0157(5) Uani 1 1 d .
H5 H 0.712(4) 0.350(2) 0.5533(15) 0.017(7) Uiso 1 1 d .
C6 C 0.7269(3) 0.4660(2) 0.62546(12) 0.0169(5) Uani 1 1 d .
H6A H 0.8354 0.4934 0.6165 0.020 Uiso 1 1 calc R
H6B H 0.7354 0.4146 0.6621 0.020 Uiso 1 1 calc R
C7 C 0.6170(3) 0.55350(18) 0.64828(12) 0.0157(5) Uani 1 1 d .
H7 H 0.6550 0.5931 0.6885 0.019 Uiso 1 1 calc R
C8 C 0.5690(3) 0.61905(19) 0.58579(12) 0.0163(5) Uani 1 1 d .
H8A H 0.6522 0.6231 0.5502 0.020 Uiso 1 1 calc R
H8B H 0.5258 0.6877 0.5970 0.020 Uiso 1 1 calc R
C9 C 0.4384(3) 0.53556(19) 0.57300(12) 0.0156(4) Uani 1 1 d .
H9 H 0.3352 0.5607 0.5534 0.019 Uiso 1 1 calc R
C10 C 0.4388(3) 0.5160(2) 0.65162(12) 0.0166(5) Uani 1 1 d .
C11 C 0.4033(4) 0.4077(2) 0.67728(13) 0.0211(6) Uani 1 1 d .
H11A H 0.4292 0.4034 0.7255 0.032 Uiso 1 1 calc R
H11B H 0.4685 0.3582 0.6522 0.032 Uiso 1 1 calc R
H11C H 0.2896 0.3922 0.6706 0.032 Uiso 1 1 calc R
C12 C 0.3322(3) 0.5908(2) 0.68973(13) 0.0239(6) Uani 1 1 d .
H12A H 0.2196 0.5755 0.6800 0.036 Uiso 1 1 calc R
H12B H 0.3567 0.6610 0.6753 0.036 Uiso 1 1 calc R
H12C H 0.3515 0.5842 0.7384 0.036 Uiso 1 1 calc R
C13 C 0.3839(4) 0.3194(2) 0.36681(14) 0.0233(6) Uani 1 1 d .
H13A H 0.4079 0.3751 0.3351 0.035 Uiso 1 1 calc R
H13B H 0.2705 0.3223 0.3795 0.035 Uiso 1 1 calc R
H13C H 0.4067 0.2534 0.3452 0.035 Uiso 1 1 calc R
C14 C 0.8960(3) 0.4047(2) 0.35372(13) 0.0181(5) Uani 1 1 d .
H14 H 0.880(5) 0.352(3) 0.3243(19) 0.028(9) Uiso 1 1 d .
C15 C 0.9566(3) 0.3788(2) 0.41916(14) 0.0192(5) Uani 1 1 d .
H15 H 0.979(4) 0.306(2) 0.4244(17) 0.018(8) Uiso 1 1 d .
C16 C 0.9737(3) 0.4412(2) 0.47616(14) 0.0189(6) Uani 1 1 d .
H16 H 0.998(4) 0.405(3) 0.5177(19) 0.030(9) Uiso 1 1 d .
C17 C 0.9310(3) 0.5465(2) 0.48490(13) 0.0171(5) Uani 1 1 d .
H17 H 0.938(4) 0.572(3) 0.5322(17) 0.021(8) Uiso 1 1 d .
C18 C 0.8788(3) 0.61672(19) 0.43554(15) 0.0172(5) Uani 1 1 d .
H18 H 0.857(5) 0.684(3) 0.4523(18) 0.030(10) Uiso 1 1 d .
C19 C 0.8463(3) 0.5963(2) 0.36660(13) 0.0157(5) Uani 1 1 d .
H19 H 0.807(4) 0.655(2) 0.3433(15) 0.011(7) Uiso 1 1 d .
C20 C 0.8529(3) 0.5026(2) 0.33021(13) 0.0166(5) Uani 1 1 d .
H20 H 0.813(4) 0.507(2) 0.2880(16) 0.013(7) Uiso 1 1 d .
C21 C 0.4919(4) 0.6199(2) 0.28149(14) 0.0249(6) Uani 1 1 d .
H21A H 0.4630 0.5550 0.2596 0.037 Uiso 1 1 calc R
H21B H 0.6014 0.6387 0.2688 0.037 Uiso 1 1 calc R
H21C H 0.4178 0.6737 0.2668 0.037 Uiso 1 1 calc R
C22 C 0.2620(3) 0.5966(3) 0.38237(17) 0.0311(7) Uani 1 1 d .
H22A H 0.2116 0.6522 0.3567 0.047 Uiso 1 1 calc R
H22B H 0.2328 0.6027 0.4302 0.047 Uiso 1 1 calc R
H22C H 0.2251 0.5304 0.3649 0.047 Uiso 1 1 calc R
C23 C 0.5059(4) 0.7381(2) 0.40140(16) 0.0257(6) Uani 1 1 d .
H23A H 0.4295 0.7822 0.3775 0.039 Uiso 1 1 calc R
H23B H 0.6153 0.7606 0.3913 0.039 Uiso 1 1 calc R
H23C H 0.4869 0.7427 0.4502 0.039 Uiso 1 1 calc R

loop_
_atom_site_aniso_label
_atom_site_aniso_U_11
_atom_site_aniso_U_22
_atom_site_aniso_U_33
_atom_site_aniso_U_23
_atom_site_aniso_U_13
_atom_site_aniso_U_12
Zr 0.01135(9) 0.01109(9) 0.01142(9) 0.00019(7) 0.00179(7) -0.00021(8)
P 0.0131(3) 0.0178(3) 0.0149(3) 0.0033(2) 0.0014(2) 0.0008(2)
C1 0.0241(13) 0.0158(11) 0.0216(12) -0.0006(11) 0.0068(12) -0.0034(10)
C2 0.0221(12) 0.0137(10) 0.0160(11) -0.0022(10) 0.0047(11) -0.0065(9)
C3 0.0144(12) 0.0142(12) 0.0153(12) 0.0016(9) 0.0014(9) -0.0036(10)
C4 0.0190(12) 0.0141(12) 0.0106(10) 0.0016(9) 0.0014(9) -0.0015(9)
C5 0.0171(11) 0.0139(11) 0.0161(11) 0.0015(10) 0.0030(10) 0.0008(9)
C6 0.0183(11) 0.0192(11) 0.0132(10) 0.0036(10) -0.0025(9) 0.0036(11)
C7 0.0198(13) 0.0142(12) 0.0131(11) 0.0010(9) -0.0002(10) -0.0001(9)
C8 0.0190(13) 0.0162(12) 0.0138(12) 0.0006(9) 0.0011(9) -0.0003(10)
C9 0.0179(11) 0.0167(10) 0.0122(10) 0.0007(11) 0.0006(9) 0.0012(10)
C10 0.0191(13) 0.0197(13) 0.0110(11) 0.0002(10) 0.0003(9) 0.0006(10)
C11 0.0262(14) 0.0245(14) 0.0125(11) 0.0004(10) 0.0039(10) -0.0044(12)
C12 0.0276(15) 0.0277(14) 0.0163(12) -0.0038(11) 0.0041(10) 0.0060(12)
C13 0.0258(14) 0.0248(14) 0.0192(13) -0.0038(11) 0.0031(12) -0.0078(12)
C14 0.0171(13) 0.0188(12) 0.0186(12) -0.0042(10) 0.0070(10) 0.0005(11)
C15 0.0143(12) 0.0181(12) 0.0252(14) 0.0012(10) 0.0045(10) 0.0045(10)
C16 0.0134(12) 0.0205(14) 0.0227(14) 0.0032(10) -0.0001(10) 0.0011(10)
C17 0.0130(12) 0.0202(13) 0.0181(12) -0.0019(10) -0.0004(9) -0.0051(10)
C18 0.0131(11) 0.0158(11) 0.0228(12) -0.0002(11) 0.0015(11) -0.0032(9)
C19 0.0118(11) 0.0176(12) 0.0178(12) 0.0030(10) 0.0040(9) -0.0002(9)
C20 0.0163(12) 0.0220(13) 0.0115(11) 0.0011(9) 0.0054(9) -0.0012(9)
C21 0.0224(15) 0.0338(15) 0.0186(13) 0.0019(11) -0.0035(11) 0.0039(12)
C22 0.0179(14) 0.0396(17) 0.0358(16) 0.0155(14) 0.0006(12) 0.0035(12)
C23 0.0311(17) 0.0203(13) 0.0258(15) -0.0005(11) 0.0019(12) 0.0075(12)

loop_
_atom_type_symbol
_atom_type_description
_atom_type_scat_dispersion_real
_atom_type_scat_dispersion_imag
_atom_type_scat_source
C C 0.0181 0.0091 'International Tables Vol C Tables 4.2.6.8 and 6.1.1.4'
H H 0.0000 0.0000 'International Tables Vol C Tables 4.2.6.8 and 6.1.1.4'
P P 0.2955 0.4335 'International Tables Vol C Tables 4.2.6.8 and 6.1.1.4'
Zr Zr -0.1862 2.2449 'International Tables Vol C Tables 4.2.6.8 and 6.1.1.4'

loop_
_geom_angle_atom_site_label_1
_geom_angle_atom_site_label_2
_geom_angle_atom_site_label_3
_geom_angle
C17 Zr C14 84.53(9)
C17 Zr C15 64.46(9)
C14 Zr C15 34.66(9)
C17 Zr C18 34.15(9)
C14 Zr C18 83.83(9)
C15 Zr C18 82.54(9)
C17 Zr C20 83.09(9)
C14 Zr C20 34.03(9)
C15 Zr C20 63.39(9)
C18 Zr C20 64.15(9)
C17 Zr C16 34.67(9)
C14 Zr C16 64.14(9)
C15 Zr C16 33.61(9)
C18 Zr C16 63.66(9)
C20 Zr C16 81.50(9)
C17 Zr C19 63.52(9)
C14 Zr C19 63.87(9)
C15 Zr C19 81.40(9)
C18 Zr C19 33.95(9)
C20 Zr C19 34.03(9)
C16 Zr C19 80.96(9)
C17 Zr C3 133.65(9)
C14 Zr C3 135.22(9)
C15 Zr C3 131.39(9)
C18 Zr C3 140.49(9)
C20 Zr C3 142.65(9)
C16 Zr C3 131.09(9)
C19 Zr C3 145.67(8)
C17 Zr C2 151.46(9)
C14 Zr C2 102.43(9)
C15 Zr C2 106.14(9)
C18 Zr C2 171.19(8)
C20 Zr C2 118.06(9)
C16 Zr C2 124.57(9)
C19 Zr C2 144.31(9)
C3 Zr C2 32.79(8)
C17 Zr C1 127.94(9)
C14 Zr C1 80.39(9)
C15 Zr C1 75.59(9)
C18 Zr C1 157.79(9)
C20 Zr C1 108.03(9)
C16 Zr C1 95.23(9)
C19 Zr C1 142.05(9)
C3 Zr C1 58.49(9)
C2 Zr C1 31.01(9)
C17 Zr C4 101.20(9)
C14 Zr C4 151.90(8)
C15 Zr C4 124.12(8)
C18 Zr C4 116.26(9)
C20 Zr C4 172.38(9)
C16 Zr C4 105.64(9)
C19 Zr C4 143.14(8)
C3 Zr C4 32.47(8)
C2 Zr C4 60.30(8)
C1 Zr C4 74.41(8)
C17 Zr C5 78.88(8)
C14 Zr C5 128.92(8)
C15 Zr C5 95.71(8)
C18 Zr C5 105.75(9)
C20 Zr C5 157.01(8)
C16 Zr C5 75.55(8)
C19 Zr C5 139.70(8)
C3 Zr C5 58.30(8)
C2 Zr C5 75.28(8)
C1 Zr C5 73.16(9)
C4 Zr C5 30.36(8)
C22 P C23 98.52(16)
C22 P C21 98.92(15)
C23 P C21 101.01(14)
C22 P Zr 125.52(10)
C23 P Zr 112.96(10)
C21 P Zr 115.98(10)
C2 C1 Zr 72.91(14)
C1 C2 C3 125.3(3)
C1 C2 C13 118.2(3)
C3 C2 C13 116.0(2)
C1 C2 Zr 76.08(15)
C3 C2 Zr 71.71(14)
C13 C2 Zr 119.67(18)
C4 C3 C2 129.7(2)
C4 C3 Zr 77.24(15)
C2 C3 Zr 75.50(14)
C5 C4 C3 127.7(2)
C5 C4 C9 115.0(2)
C3 C4 C9 116.9(2)
C5 C4 Zr 77.39(15)
C3 C4 Zr 70.29(14)
C9 C4 Zr 122.63(15)
C4 C5 C6 119.3(2)
C4 C5 Zr 72.25(14)
C6 C5 Zr 128.87(16)
C5 C6 C7 111.1(2)
C6 C7 C8 109.3(2)
C6 C7 C10 110.4(2)
C8 C7 C10 87.70(19)
C7 C8 C9 85.72(18)
C4 C9 C8 108.6(2)
C4 C9 C10 109.9(2)
C8 C9 C10 87.22(18)
C12 C10 C11 108.3(2)
C12 C10 C7 112.1(2)
C11 C10 C7 119.0(2)
C12 C10 C9 112.6(2)
C11 C10 C9 118.4(2)
C7 C10 C9 84.85(18)
C20 C14 C15 127.2(3)
C20 C14 Zr 74.40(15)
C15 C14 Zr 73.87(14)
C16 C15 C14 128.9(2)
C16 C15 Zr 73.43(15)
C14 C15 Zr 71.46(15)
C15 C16 C17 129.2(3)
C15 C16 Zr 72.96(16)
C17 C16 Zr 70.84(15)
C18 C17 C16 128.2(3)
C18 C17 Zr 74.64(15)
C16 C17 Zr 74.48(16)
C17 C18 C19 127.2(2)
C17 C18 Zr 71.21(14)
C19 C18 Zr 73.47(14)
C18 C19 C20 130.0(2)
C18 C19 Zr 72.57(14)
C20 C19 Zr 72.63(15)
C14 C20 C19 128.6(2)
C14 C20 Zr 71.57(14)
C19 C20 Zr 73.34(14)

loop_
_geom_bond_atom_site_label_1
_geom_bond_atom_site_label_2
_geom_bond_distance
Zr C17 2.374(2)
Zr C14 2.384(3)
Zr C15 2.415(3)
Zr C18 2.418(2)
Zr C20 2.420(2)
Zr C16 2.421(3)
Zr C19 2.429(3)
Zr C3 2.509(3)
Zr C2 2.558(2)
Zr C1 2.598(2)
Zr C4 2.599(2)
Zr C5 2.663(3)
P C22 1.829(3)
P C23 1.833(3)
P C21 1.836(3)
C1 C2 1.379(4)
C2 C3 1.431(4)
C2 C13 1.521(4)
C3 C4 1.431(3)
C4 C5 1.380(4)
C4 C9 1.532(3)
C5 C6 1.521(3)
C6 C7 1.532(4)
C7 C8 1.555(3)
C7 C10 1.568(4)
C8 C9 1.562(3)
C9 C10 1.575(3)
C10 C12 1.521(4)
C10 C11 1.530(4)
C14 C20 1.406(4)
C14 C15 1.430(4)
C15 C16 1.398(4)
C16 C17 1.429(4)
C17 C18 1.408(4)
C18 C19 1.415(4)
C19 C20 1.419(4)

loop_
_geom_torsion_atom_site_label_1
_geom_torsion_atom_site_label_2
_geom_torsion_atom_site_label_3
_geom_torsion_atom_site_label_4
_geom_torsion
C17 Zr P C22 -135.37(16)
C14 Zr P C22 129.62(16)
C15 Zr P C22 142.79(19)
C18 Zr P C22 -149.50(17)
C20 Zr P C22 145.92(16)
C16 Zr P C22 -153.09(19)
C19 Zr P C22 178.66(16)
C3 Zr P C22 -3.66(16)
C2 Zr P C22 27.21(16)
C1 Zr P C22 39.36(16)
C4 Zr P C22 -33.07(16)
C5 Zr P C22 -44.61(16)
C17 Zr P C23 -15.35(13)
C14 Zr P C23 -110.36(13)
C15 Zr P C23 -97.19(17)
C18 Zr P C23 -29.48(13)
C20 Zr P C23 -94.06(13)
C16 Zr P C23 -33.07(18)
C19 Zr P C23 -61.32(13)
C3 Zr P C23 116.36(13)
C2 Zr P C23 147.23(14)
C1 Zr P C23 159.38(13)
C4 Zr P C23 86.95(12)
C5 Zr P C23 75.41(13)
C17 Zr P C21 100.58(13)
C14 Zr P C21 5.57(14)
C15 Zr P C21 18.74(17)
C18 Zr P C21 86.46(13)
C20 Zr P C21 21.87(13)
C16 Zr P C21 82.86(18)
C19 Zr P C21 54.61(13)
C3 Zr P C21 -127.70(13)
C2 Zr P C21 -96.84(13)
C1 Zr P C21 -84.69(14)
C4 Zr P C21 -157.12(13)
C5 Zr P C21 -168.66(13)
C17 Zr C1 C2 149.89(17)
C14 Zr C1 C2 -134.86(19)
C15 Zr C1 C2 -170.00(19)
C18 Zr C1 C2 179.8(2)
C20 Zr C1 C2 -114.75(18)
C16 Zr C1 C2 162.51(18)
C19 Zr C1 C2 -115.49(19)
C3 Zr C1 C2 26.61(16)
C4 Zr C1 C2 57.71(17)
C5 Zr C1 C2 89.33(18)
Zr C1 C2 C3 -55.1(2)
Zr C1 C2 C13 116.5(2)
C17 Zr C2 C1 -55.9(3)
C14 Zr C2 C1 45.70(19)
C15 Zr C2 C1 10.09(19)
C18 Zr C2 C1 -180(14)
C20 Zr C2 C1 78.11(19)
C16 Zr C2 C1 -21.3(2)
C19 Zr C2 C1 107.9(2)
C3 Zr C2 C1 -135.2(3)
C4 Zr C2 C1 -110.39(19)
C5 Zr C2 C1 -81.69(18)
C17 Zr C2 C3 79.3(2)
C14 Zr C2 C3 -179.15(16)
C15 Zr C2 C3 145.25(15)
C18 Zr C2 C3 -44.4(7)
C20 Zr C2 C3 -146.73(15)
C16 Zr C2 C3 113.84(16)
C19 Zr C2 C3 -116.92(18)
C1 Zr C2 C3 135.2(3)
C4 Zr C2 C3 24.77(14)
C5 Zr C2 C3 53.46(15)
C17 Zr C2 C13 -170.69(19)
C14 Zr C2 C13 -69.1(2)
C15 Zr C2 C13 -104.7(2)
C18 Zr C2 C13 65.6(7)
C20 Zr C2 C13 -36.7(2)
C16 Zr C2 C13 -136.11(19)
C19 Zr C2 C13 -6.9(3)
C3 Zr C2 C13 110.0(3)
C1 Zr C2 C13 -114.8(3)
C4 Zr C2 C13 134.8(2)
C5 Zr C2 C13 163.5(2)
C1 C2 C3 C4 -2.2(4)
C13 C2 C3 C4 -174.0(2)
Zr C2 C3 C4 -59.2(3)
C1 C2 C3 Zr 57.0(2)
C13 C2 C3 Zr -114.8(2)
C17 Zr C3 C4 -2.2(2)
C14 Zr C3 C4 138.50(15)
C15 Zr C3 C4 90.44(17)
C18 Zr C3 C4 -52.4(2)
C20 Zr C3 C4 -169.73(14)
C16 Zr C3 C4 45.23(19)
C19 Zr C3 C4 -109.96(18)
C2 Zr C3 C4 137.3(2)
C1 Zr C3 C4 112.10(17)
C5 Zr C3 C4 23.29(13)
C17 Zr C3 C2 -139.55(16)
C14 Zr C3 C2 1.2(2)
C15 Zr C3 C2 -46.9(2)
C18 Zr C3 C2 170.30(16)
C20 Zr C3 C2 52.9(2)
C16 Zr C3 C2 -92.09(17)
C19 Zr C3 C2 112.72(19)
C1 Zr C3 C2 -25.22(16)
C4 Zr C3 C2 -137.3(2)
C5 Zr C3 C2 -114.03(17)
C2 C3 C4 C5 3.3(4)
Zr C3 C4 C5 -55.2(2)
C2 C3 C4 C9 176.0(2)
Zr C3 C4 C9 117.4(2)
C2 C3 C4 Zr 58.6(3)
C17 Zr C4 C5 -43.37(16)
C14 Zr C4 C5 56.1(2)
C15 Zr C4 C5 23.26(18)
C18 Zr C4 C5 -75.92(16)
C20 Zr C4 C5 -167.1(6)
C16 Zr C4 C5 -7.98(16)
C19 Zr C4 C5 -103.80(18)
C3 Zr C4 C5 138.3(2)
C2 Zr C4 C5 113.27(16)
C1 Zr C4 C5 83.17(15)
C17 Zr C4 C3 178.36(15)
C14 Zr C4 C3 -82.2(2)
C15 Zr C4 C3 -115.01(16)
C18 Zr C4 C3 145.81(14)
C20 Zr C4 C3 54.6(7)
C16 Zr C4 C3 -146.25(15)
C19 Zr C4 C3 117.93(17)
C2 Zr C4 C3 -25.00(14)
C1 Zr C4 C3 -55.10(15)
C5 Zr C4 C3 -138.3(2)
C17 Zr C4 C9 68.4(2)
C14 Zr C4 C9 167.89(19)
C15 Zr C4 C9 135.07(19)
C18 Zr C4 C9 35.9(2)
C20 Zr C4 C9 -55.3(7)
C16 Zr C4 C9 103.8(2)
C19 Zr C4 C9 8.0(3)
C3 Zr C4 C9 -109.9(3)
C2 Zr C4 C9 -134.9(2)
C1 Zr C4 C9 -165.0(2)
C5 Zr C4 C9 111.8(3)
C3 C4 C5 C6 177.6(2)
C9 C4 C5 C6 4.8(3)
Zr C4 C5 C6 125.2(2)
C3 C4 C5 Zr 52.4(2)
C9 C4 C5 Zr -120.35(19)
C17 Zr C5 C4 136.64(16)
C14 Zr C5 C4 -149.84(15)
C15 Zr C5 C4 -160.82(15)
C18 Zr C5 C4 115.34(15)
C20 Zr C5 C4 175.66(19)
C16 Zr C5 C4 172.07(16)
C19 Zr C5 C4 115.74(16)
C3 Zr C5 C4 -24.84(14)
C2 Zr C5 C4 -55.60(15)
C1 Zr C5 C4 -87.78(15)
C17 Zr C5 C6 22.9(2)
C14 Zr C5 C6 96.4(2)
C15 Zr C5 C6 85.5(2)
C18 Zr C5 C6 1.6(2)
C20 Zr C5 C6 61.9(3)
C16 Zr C5 C6 58.4(2)
C19 Zr C5 C6 2.0(3)
C3 Zr C5 C6 -138.5(2)
C2 Zr C5 C6 -169.3(2)
C1 Zr C5 C6 158.5(2)
C4 Zr C5 C6 -113.7(3)
C4 C5 C6 C7 -4.8(3)
Zr C5 C6 C7 85.4(2)
C5 C6 C7 C8 -44.8(3)
C5 C6 C7 C10 50.0(3)
C6 C7 C8 C9 82.4(2)
C10 C7 C8 C9 -28.42(18)
C5 C4 C9 C8 44.4(3)
C3 C4 C9 C8 -129.2(2)
Zr C4 C9 C8 -46.4(2)
C5 C4 C9 C10 -49.5(3)
C3 C4 C9 C10 136.9(2)
Zr C4 C9 C10 -140.24(17)
C7 C8 C9 C4 -81.8(2)
C7 C8 C9 C10 28.28(18)
C6 C7 C10 C12 166.2(2)
C8 C7 C10 C12 -84.1(2)
C6 C7 C10 C11 38.3(3)
C8 C7 C10 C11 148.0(2)
C6 C7 C10 C9 -81.5(2)
C8 C7 C10 C9 28.19(18)
C4 C9 C10 C12 -167.5(2)
C8 C9 C10 C12 83.8(2)
C4 C9 C10 C11 -39.7(3)
C8 C9 C10 C11 -148.4(2)
C4 C9 C10 C7 80.7(2)
C8 C9 C10 C7 -28.08(18)
C17 Zr C14 C20 -85.76(17)
C15 Zr C14 C20 -137.2(2)
C18 Zr C14 C20 -51.43(16)
C16 Zr C14 C20 -115.10(18)
C19 Zr C14 C20 -22.62(15)
C3 Zr C14 C20 121.63(17)
C2 Zr C14 C20 122.29(16)
C1 Zr C14 C20 144.25(17)
C4 Zr C14 C20 170.67(18)
C5 Zr C14 C20 -156.71(14)
C17 Zr C14 C15 51.48(16)
C18 Zr C14 C15 85.81(17)
C20 Zr C14 C15 137.2(2)
C16 Zr C14 C15 22.13(15)
C19 Zr C14 C15 114.62(18)
C3 Zr C14 C15 -101.13(18)
C2 Zr C14 C15 -100.47(17)
C1 Zr C14 C15 -78.51(17)
C4 Zr C14 C15 -52.1(3)
C5 Zr C14 C15 -19.5(2)
C20 C14 C15 C16 6.2(5)
Zr C14 C15 C16 -48.9(3)
C20 C14 C15 Zr 55.2(3)
C17 Zr C15 C16 21.90(15)
C14 Zr C15 C16 142.2(2)
C18 Zr C15 C16 52.31(16)
C20 Zr C15 C16 117.08(18)
C19 Zr C15 C16 86.59(16)
C3 Zr C15 C16 -104.88(17)
C2 Zr C15 C16 -129.18(16)
C1 Zr C15 C16 -123.83(17)
C4 Zr C15 C16 -64.45(18)
C5 Zr C15 C16 -52.88(16)
C17 Zr C15 C14 -120.33(18)
C18 Zr C15 C14 -89.92(17)
C20 Zr C15 C14 -25.15(16)
C16 Zr C15 C14 -142.2(2)
C19 Zr C15 C14 -55.64(16)
C3 Zr C15 C14 112.89(17)
C2 Zr C15 C14 88.59(17)
C1 Zr C15 C14 93.94(17)
C4 Zr C15 C14 153.32(15)
C5 Zr C15 C14 164.89(16)
C14 C15 C16 C17 2.1(5)
Zr C15 C16 C17 -46.1(3)
C14 C15 C16 Zr 48.2(3)
C17 Zr C16 C15 -143.7(2)
C14 Zr C16 C15 -22.78(15)
C18 Zr C16 C15 -118.90(18)
C20 Zr C16 C15 -53.60(16)
C19 Zr C16 C15 -88.04(16)
C3 Zr C16 C15 105.82(17)
C2 Zr C16 C15 64.73(18)
C1 Zr C16 C15 53.89(17)
C4 Zr C16 C15 129.14(15)
C5 Zr C16 C15 124.98(17)
C14 Zr C16 C17 120.96(18)
C15 Zr C16 C17 143.7(2)
C18 Zr C16 C17 24.84(15)
C20 Zr C16 C17 90.13(16)
C19 Zr C16 C17 55.69(16)
C3 Zr C16 C17 -110.44(17)
C2 Zr C16 C17 -151.54(15)
C1 Zr C16 C17 -162.38(16)
C4 Zr C16 C17 -87.13(16)
C5 Zr C16 C17 -91.28(16)
C15 C16 C17 C18 -8.5(5)
Zr C16 C17 C18 -55.4(3)
C15 C16 C17 Zr 46.9(3)
C14 Zr C17 C18 87.07(16)
C15 Zr C17 C18 116.61(17)
C20 Zr C17 C18 52.86(16)
C16 Zr C17 C18 137.9(2)
C19 Zr C17 C18 23.58(15)
C3 Zr C17 C18 -119.54(16)
C2 Zr C17 C18 -166.89(17)
C1 Zr C17 C18 160.37(15)
C4 Zr C17 C18 -120.76(15)
C5 Zr C17 C18 -141.48(16)
C14 Zr C17 C16 -50.82(16)
C15 Zr C17 C16 -21.27(15)
C18 Zr C17 C16 -137.9(2)
C20 Zr C17 C16 -85.03(16)
C19 Zr C17 C16 -114.31(18)
C3 Zr C17 C16 102.57(17)
C2 Zr C17 C16 55.2(3)
C1 Zr C17 C16 22.5(2)
C4 Zr C17 C16 101.35(16)
C5 Zr C17 C16 80.63(16)
C16 C17 C18 C19 4.8(4)
Zr C17 C18 C19 -50.5(2)
C16 C17 C18 Zr 55.3(3)
C14 Zr C18 C17 -89.34(16)
C15 Zr C18 C17 -54.45(16)
C20 Zr C18 C17 -118.43(17)
C16 Zr C18 C17 -25.19(15)
C19 Zr C18 C17 -140.1(2)
C3 Zr C18 C17 98.34(18)
C2 Zr C18 C17 134.9(6)
C1 Zr C18 C17 -44.5(3)
C4 Zr C18 C17 70.04(17)
C5 Zr C18 C17 39.41(17)
C17 Zr C18 C19 140.1(2)
C14 Zr C18 C19 50.78(15)
C15 Zr C18 C19 85.67(15)
C20 Zr C18 C19 21.68(15)
C16 Zr C18 C19 114.93(17)
C3 Zr C18 C19 -121.54(17)
C2 Zr C18 C19 -85.0(7)
C1 Zr C18 C19 95.6(3)
C4 Zr C18 C19 -149.84(14)
C5 Zr C18 C19 179.53(14)
C17 C18 C19 C20 1.9(4)
Zr C18 C19 C20 -47.8(3)
C17 C18 C19 Zr 49.7(2)
C17 Zr C19 C18 -23.71(14)
C14 Zr C19 C18 -120.93(17)
C15 Zr C19 C18 -89.40(15)
C20 Zr C19 C18 -143.5(2)
C16 Zr C19 C18 -55.38(15)
C3 Zr C19 C18 105.94(18)
C2 Zr C19 C18 164.85(15)
C1 Zr C19 C18 -142.29(17)
C4 Zr C19 C18 48.7(2)
C5 Zr C19 C18 -0.7(2)
C17 Zr C19 C20 119.83(18)
C14 Zr C19 C20 22.62(15)
C15 Zr C19 C20 54.15(16)
C18 Zr C19 C20 143.5(2)
C16 Zr C19 C20 88.17(16)
C3 Zr C19 C20 -110.51(19)
C2 Zr C19 C20 -51.6(2)
C1 Zr C19 C20 1.3(2)
C4 Zr C19 C20 -167.78(16)
C5 Zr C19 C20 142.85(15)
C15 C14 C20 C19 -5.8(5)
Zr C14 C20 C19 49.2(3)
C15 C14 C20 Zr -55.0(3)
C18 C19 C20 C14 -0.8(5)
Zr C19 C20 C14 -48.6(3)
C18 C19 C20 Zr 47.8(3)
C17 Zr C20 C14 90.44(17)
C15 Zr C20 C14 25.59(16)
C18 Zr C20 C14 120.26(18)
C16 Zr C20 C14 55.48(16)
C19 Zr C20 C14 141.9(2)
C3 Zr C20 C14 -98.6(2)
C2 Zr C20 C14 -69.31(18)
C1 Zr C20 C14 -37.29(18)
C4 Zr C20 C14 -144.8(6)
C5 Zr C20 C14 52.0(3)
C17 Zr C20 C19 -51.46(16)
C14 Zr C20 C19 -141.9(2)
C15 Zr C20 C19 -116.31(18)
C18 Zr C20 C19 -21.64(15)
C16 Zr C20 C19 -86.42(16)
C3 Zr C20 C19 119.47(17)
C2 Zr C20 C19 148.79(15)
C1 Zr C20 C19 -179.19(15)
C4 Zr C20 C19 73.3(7)
C5 Zr C20 C19 -89.9(2)
